data_1573335
_journal_paper_doi 10.1107/S2056989024011319
_chemical_formula_iupac '[Tb Cl2 (H2 O)6] Cl'
_chemical_formula_moiety 'Tb Cl2 H12 O6 +, Cl -'
_chemical_formula_sum 'Cl3 H12 O6 Tb'
_chemical_formula_weight 373.37
_chemical_name_systematic
;
Hexaaquadichloridoterbium(III) chloride
;
_space_group_crystal_system monoclinic
_space_group_IT_number 13
_space_group_name_Hall '-P 2yc'
_space_group_name_H-M_alt 'P 1 2/c 1'
_atom_sites_solution_hydrogens difmap
_atom_sites_solution_primary dual
_audit_creation_method
;
Olex2 1.5
(compiled 2022.04.07 svn.rca3783a0 for OlexSys, GUI svn.r6498)
;
_cell_angle_alpha 90
_cell_angle_beta 127.1340(10)
_cell_angle_gamma 90
_cell_formula_units_Z 2
_cell_length_a 7.8646(3)
_cell_length_b 6.4903(3)
_cell_length_c 11.9871(5)
_cell_measurement_reflns_used 9445
_cell_measurement_temperature 100.00
_cell_measurement_theta_max 23.674
_cell_measurement_theta_min 2.477
_cell_volume 487.79(4)
_computing_cell_refinement
;
SAINT V8.40B (Bruker, 2016)
;
_computing_data_reduction
;
SAINT V8.40B (Bruker, 2016)
;
_computing_molecular_graphics
;
CrystalMaker (Palmer, 2014)
;
_computing_publication_material
;
PublCIF (Westrip, 2010)
;
_computing_structure_refinement
;
SHELXL 2018/1 (Sheldrick, 2015b)
;
_computing_structure_solution
;
SHELXT 2018/2 (Sheldrick, 2015a)
;
_diffrn_ambient_temperature 100.00
_diffrn_measured_fraction_theta_full 0.997
_diffrn_measured_fraction_theta_max 0.997
_diffrn_measurement_device_type 'Bruker D8 Venture Duo'
_diffrn_measurement_method \w
_diffrn_radiation_type AgK\a
_diffrn_radiation_wavelength 0.56086
_diffrn_reflns_av_R_equivalents 0.0242
_diffrn_reflns_av_unetI/netI 0.0138
_diffrn_reflns_limit_h_max 11
_diffrn_reflns_limit_h_min -10
_diffrn_reflns_limit_k_max 9
_diffrn_reflns_limit_k_min -9
_diffrn_reflns_limit_l_max 17
_diffrn_reflns_limit_l_min -17
_diffrn_reflns_number 11117
_diffrn_reflns_theta_full 19.665
_diffrn_reflns_theta_max 23.674
_diffrn_reflns_theta_min 2.476
_diffrn_source_current 0.91
_diffrn_source_power 0.0455
_diffrn_source_voltage 50.0
_exptl_absorpt_coefficient_mu 4.238
_exptl_absorpt_correction_T_max 0.2569
_exptl_absorpt_correction_T_min 0.2227
_exptl_absorpt_correction_type multi-scan
_exptl_absorpt_process_details
;
SADABS-2016/2 (Bruker, 2016)
;
_exptl_crystal_colour colorless
_exptl_crystal_density_diffrn 2.542
_exptl_crystal_description plate
_exptl_crystal_F_000 352
_exptl_crystal_size_max 0.3
_exptl_crystal_size_mid 0.16
_exptl_crystal_size_min 0.12
_refine_diff_density_max 0.362
_refine_diff_density_min -0.370
_refine_ls_extinction_coef 0.0117(6)
_refine_ls_extinction_expression Fc^*^=kFc[1+0.001xFc^2^\l^3^/sin(2\q)]^-1/4^
_refine_ls_extinction_method
;
SHELXL-2018/1 (Sheldrick 2015b)
;
_refine_ls_goodness_of_fit_ref 1.103
_refine_ls_hydrogen_treatment refall
_refine_ls_matrix_type full
_refine_ls_number_parameters 72
_refine_ls_number_reflns 1503
_refine_ls_number_restraints 0
_refine_ls_restrained_S_all 1.103
_refine_ls_R_factor_all 0.0091
_refine_ls_R_factor_gt 0.0089
_refine_ls_shift/su_max 0.000
_refine_ls_shift/su_mean 0.000
_refine_ls_structure_factor_coef Fsqd
_refine_ls_weighting_details 'w=1/[\s^2^(Fo^2^)+(0.0080P)^2^+0.0701P] where P=(Fo^2^+2Fc^2^)/3'
_refine_ls_weighting_scheme calc
_refine_ls_wR_factor_gt 0.0202
_refine_ls_wR_factor_ref 0.0203
_reflns_number_gt 1481
_reflns_number_total 1503
_reflns_threshold_expression 'I > 2\s(I)'
_cod_data_source_file hb8106.cif
_cod_data_source_block Tb
_cod_original_formula_sum 'Tb Cl3 H12 O6'
_cod_database_code 1573335
_shelx_space_group_comment
;
The symmetry employed for this shelxl refinement is uniquely defined
by the following loop, which should always be used as a source of
symmetry information in preference to the above space-group names.
They are only intended as comments.
;
_shelx_estimated_absorpt_t_min 0.363
_shelx_estimated_absorpt_t_max 0.626

loop_
_space_group_symop_operation_xyz
'x, y, z'
'-x, y, -z+1/2'
'-x, -y, -z'
'x, -y, z-1/2'

loop_
_atom_site_type_symbol
_atom_site_label
_atom_site_fract_x
_atom_site_fract_y
_atom_site_fract_z
_atom_site_U_iso_or_equiv
_atom_site_adp_type
_atom_site_calc_flag
_atom_site_occupancy
_atom_site_disorder_assembly
_atom_site_disorder_group
Tb Tb1 0.500000 0.15305(2) 0.250000 0.00536(3) Uani d 1 . .
Cl Cl1 0.29840(4) -0.16404(4) 0.05842(3) 0.00937(5) Uani d 1 . .
Cl Cl2 0.000000 0.62554(6) 0.250000 0.01012(7) Uani d 1 . .
O O1 0.16832(14) 0.30085(14) 0.06248(10) 0.01064(16) Uani d 1 . .
O O2 0.23848(14) 0.05048(15) 0.28092(10) 0.01085(16) Uani d 1 . .
O O3 0.44279(14) 0.42471(14) 0.35533(9) 0.01056(16) Uani d 1 . .
H H1A 0.065(3) 0.265(3) 0.049(2) 0.026(5) Uiso d 1 . .
H H1B 0.139(3) 0.325(3) -0.011(2) 0.028(5) Uiso d 1 . .
H H2A 0.257(3) 0.088(3) 0.353(2) 0.030(5) Uiso d 1 . .
H H2B 0.194(3) -0.058(3) 0.262(2) 0.026(5) Uiso d 1 . .
H H3A 0.519(3) 0.525(3) 0.383(2) 0.028(5) Uiso d 1 . .
H H3B 0.327(3) 0.453(3) 0.326(2) 0.033(5) Uiso d 1 . .

loop_
_atom_site_aniso_label
_atom_site_aniso_U_11
_atom_site_aniso_U_22
_atom_site_aniso_U_33
_atom_site_aniso_U_12
_atom_site_aniso_U_13
_atom_site_aniso_U_23
Tb1 0.00486(4) 0.00550(4) 0.00570(4) 0.000 0.00318(3) 0.000
Cl1 0.00902(11) 0.00878(12) 0.00908(11) -0.00078(8) 0.00481(10) -0.00186(9)
Cl2 0.00953(16) 0.01080(17) 0.01046(17) 0.000 0.00626(14) 0.000
O1 0.0076(4) 0.0132(4) 0.0094(4) 0.0004(3) 0.0043(3) 0.0024(3)
O2 0.0123(4) 0.0102(4) 0.0132(4) -0.0030(3) 0.0094(3) -0.0027(3)
O3 0.0089(4) 0.0088(4) 0.0145(4) -0.0011(3) 0.0073(3) -0.0035(3)

loop_
_atom_type_symbol
_atom_type_description
_atom_type_scat_dispersion_real
_atom_type_scat_dispersion_imag
_atom_type_scat_source
Cl Cl 0.1009 0.0992 'International Tables Vol C Tables 4.2.6.8 and 6.1.1.4'
H H 0.0000 0.0000 'International Tables Vol C Tables 4.2.6.8 and 6.1.1.4'
O O 0.0058 0.0036 'International Tables Vol C Tables 4.2.6.8 and 6.1.1.4'
Tb Tb -0.2859 2.7818 'International Tables Vol C Tables 4.2.6.8 and 6.1.1.4'

loop_
_geom_angle_atom_site_label_1
_geom_angle_atom_site_label_2
_geom_angle_atom_site_label_3
_geom_angle_site_symmetry_1
_geom_angle_site_symmetry_3
_geom_angle
_geom_angle_publ_flag
Cl1 Tb1 Cl1 . 2_655 83.649(12) ?
O1 Tb1 Cl1 2_655 2_655 76.35(2) ?
O1 Tb1 Cl1 . . 76.35(2) ?
O1 Tb1 Cl1 . 2_655 146.61(2) ?
O1 Tb1 Cl1 2_655 . 146.61(2) ?
O1 Tb1 O1 . 2_655 132.61(4) ?
O1 Tb1 O2 2_655 . 121.23(3) ?
O1 Tb1 O2 2_655 2_655 72.84(3) ?
O1 Tb1 O2 . . 72.84(3) ?
O1 Tb1 O2 . 2_655 121.24(3) ?
O2 Tb1 Cl1 . . 78.81(2) ?
O2 Tb1 Cl1 2_655 2_655 78.81(2) ?
O2 Tb1 Cl1 . 2_655 77.27(2) ?
O2 Tb1 Cl1 2_655 . 77.27(2) ?
O2 Tb1 O2 . 2_655 147.71(5) ?
O3 Tb1 Cl1 2_655 . 108.08(2) ?
O3 Tb1 Cl1 2_655 2_655 143.22(2) ?
O3 Tb1 Cl1 . . 143.22(2) ?
O3 Tb1 Cl1 . 2_655 108.08(2) ?
O3 Tb1 O1 . 2_655 69.48(3) ?
O3 Tb1 O1 2_655 2_655 75.59(3) ?
O3 Tb1 O1 . . 75.59(3) ?
O3 Tb1 O1 2_655 . 69.49(3) ?
O3 Tb1 O2 2_655 . 138.44(3) ?
O3 Tb1 O2 . 2_655 138.44(3) ?
O3 Tb1 O2 . . 70.52(3) ?
O3 Tb1 O2 2_655 2_655 70.52(3) ?
O3 Tb1 O3 . 2_655 83.57(5) ?
Tb1 O1 H1A . . 119.7(16) ?
Tb1 O1 H1B . . 124.1(16) ?
H1A O1 H1B . . 106(2) ?
Tb1 O2 H2A . . 117.3(14) ?
Tb1 O2 H2B . . 119.8(15) ?
H2A O2 H2B . . 110(2) ?
Tb1 O3 H3A . . 119.5(14) ?
Tb1 O3 H3B . . 118.8(16) ?
H3A O3 H3B . . 112(2) ?

loop_
_geom_bond_atom_site_label_1
_geom_bond_atom_site_label_2
_geom_bond_site_symmetry_2
_geom_bond_distance
_geom_bond_publ_flag
Tb1 Cl1 2_655 2.7617(3) ?
Tb1 Cl1 . 2.7617(3) ?
Tb1 O1 . 2.3870(9) ?
Tb1 O1 2_655 2.3870(9) ?
Tb1 O2 2_655 2.3940(9) ?
Tb1 O2 . 2.3940(9) ?
Tb1 O3 2_655 2.3646(9) ?
Tb1 O3 . 2.3646(9) ?
O1 H1A . 0.77(2) ?
O1 H1B . 0.77(2) ?
O2 H2A . 0.82(2) ?
O2 H2B . 0.76(2) ?
O3 H3A . 0.81(2) ?
O3 H3B . 0.77(2) ?

loop_
_geom_hbond_atom_site_label_D
_geom_hbond_atom_site_label_H
_geom_hbond_atom_site_label_A
_geom_hbond_site_symmetry_A
_geom_hbond_distance_DH
_geom_hbond_distance_HA
_geom_hbond_distance_DA
_geom_hbond_angle_DHA
_geom_hbond_publ_flag
O1 H1A Cl1 3 0.77(2) 2.41(2) 3.1527(9) 164(2) yes
O1 H1B Cl2 3_565 0.77(2) 2.40(2) 3.1661(10) 172(2) yes
O2 H2A Cl1 4_556 0.82(2) 2.33(2) 3.1524(10) 175(2) yes
O2 H2B Cl2 1_545 0.76(2) 2.51(2) 3.2283(10) 158.8(19) yes
O3 H3A Cl1 2_665 0.81(2) 2.33(2) 3.1297(10) 173.2(19) yes
O3 H3B Cl2 . 0.77(2) 2.43(2) 3.1798(9) 166(2) yes
